data_7040322
loop_
_publ_author_name
'Lin, Li-Rong'
'Wang, Xuan'
'Wei, Gao-Ning'
'Tang, Hui-Hui'
'Zhang, Hui'
'Ma, Li-Hua'

_publ_section_title
;
 Azobenzene-derived tris-\b-diketonate lanthanide complexes: reversible
 trans-to-cis photoisomerization in solution and solid state.
;
_journal_issue 38
_journal_name_full 'Dalton transactions (Cambridge, England : 2003)'
_journal_page_first 14954
_journal_page_last 14964
_journal_paper_doi 10.1039/c6dt01310d
_journal_volume 45
_journal_year 2016
_chemical_formula_moiety ' C64 H57 F21 N9 O8 Yb, H2 O'
_chemical_formula_sum 'C64 H59 F21 N9 O9 Yb'
_chemical_formula_weight 1670.24
_space_group_crystal_system triclinic
_space_group_IT_number 2
_space_group_name_Hall '-P 1'
_space_group_name_H-M_alt 'P -1'
_symmetry_space_group_name_Hall '-P 1'
_symmetry_space_group_name_H-M 'P -1'
_atom_sites_solution_hydrogens mixed
_atom_sites_solution_primary direct
_atom_sites_solution_secondary difmap
_audit_creation_method SHELXL-2014/7
_audit_update_record
;
2016-08-04 deposited with the CCDC.
2016-08-15 downloaded from the CCDC.
;
_cell_angle_alpha 84.22(13)
_cell_angle_beta 89.38(15)
_cell_angle_gamma 74.27(5)
_cell_formula_units_Z 2
_cell_length_a 10.786(10)
_cell_length_b 13.663(12)
_cell_length_c 23.76(2)
_cell_measurement_reflns_used 16385
_cell_measurement_temperature 173(2)
_cell_measurement_theta_max 28.114
_cell_measurement_theta_min 0.861
_cell_volume 3353(5)
_computing_cell_refinement 'SAINT (Bruker, 1999)'
_computing_data_collection 'SMART (Bruker, 1999)'
_computing_data_reduction 'SAINT (Bruker, 1999)'
_computing_molecular_graphics 'SHELXTL (Sheldrick, 2014)'
_computing_publication_material 'SHELXTL (Sheldrick, 2014)'
_computing_structure_refinement 'SHELXL-2014/7(Sheldrick, 2014)'
_computing_structure_solution 'SHELXS-2014/5 (Sheldrick, 2014)'
_diffrn_ambient_temperature 173(2)
_diffrn_detector_area_resol_mean 0.9054
_diffrn_measured_fraction_theta_full 0.990
_diffrn_measured_fraction_theta_max 0.920
_diffrn_measurement_device_type 'multiwire proportional'
_diffrn_measurement_method 'phi and omega scans'
_diffrn_radiation_type MoK\a
_diffrn_radiation_wavelength 0.71073
_diffrn_reflns_av_R_equivalents 0.0366
_diffrn_reflns_av_unetI/netI 0.0718
_diffrn_reflns_Laue_measured_fraction_full 0.990
_diffrn_reflns_Laue_measured_fraction_max 0.920
_diffrn_reflns_limit_h_max 13
_diffrn_reflns_limit_h_min -14
_diffrn_reflns_limit_k_max 17
_diffrn_reflns_limit_k_min -18
_diffrn_reflns_limit_l_max 30
_diffrn_reflns_limit_l_min -31
_diffrn_reflns_number 29138
_diffrn_reflns_point_group_measured_fraction_full 0.990
_diffrn_reflns_point_group_measured_fraction_max 0.920
_diffrn_reflns_theta_full 25.242
_diffrn_reflns_theta_max 28.114
_diffrn_reflns_theta_min 1.557
_diffrn_source 'fine-focus sealed tube'
_exptl_absorpt_coefficient_mu 1.516
_exptl_absorpt_correction_type multi-scan
_exptl_absorpt_process_details '(SADABS; Sheldrick, 1997)'
_exptl_crystal_colour orange
_exptl_crystal_density_diffrn 1.653
_exptl_crystal_density_method 'not measured'
_exptl_crystal_description plate
_exptl_crystal_F_000 1672
_exptl_crystal_size_max 0.200
_exptl_crystal_size_mid 0.150
_exptl_crystal_size_min 0.100
_exptl_transmission_factor_max 0.859
_exptl_transmission_factor_min 0.761
_refine_diff_density_max 1.358
_refine_diff_density_min -3.782
_refine_diff_density_rms 0.111
_refine_ls_extinction_method none
_refine_ls_goodness_of_fit_ref 1.025
_refine_ls_hydrogen_treatment mixed
_refine_ls_matrix_type full
_refine_ls_number_parameters 977
_refine_ls_number_reflns 15071
_refine_ls_number_restraints 46
_refine_ls_restrained_S_all 1.028
_refine_ls_R_factor_all 0.1514
_refine_ls_R_factor_gt 0.0900
_refine_ls_shift/su_max 0.001
_refine_ls_shift/su_mean 0.000
_refine_ls_structure_factor_coef Fsqd
_refine_ls_weighting_details 'w=1/[\s^2^(Fo^2^)+(0.0823P)^2^+7.8727P] where P=(Fo^2^+2Fc^2^)/3'
_refine_ls_weighting_scheme calc
_refine_ls_wR_factor_gt 0.2241
_refine_ls_wR_factor_ref 0.2624
_reflns_Friedel_coverage 0.000
_reflns_number_gt 8361
_reflns_number_total 16385
_reflns_threshold_expression 'I > 2\s(I)'
_cod_data_source_file c6dt01310d2.cif
_cod_data_source_block y
_cod_depositor_comments 'Adding full bibliography for 7040320--7040322.cif.'
_cod_original_cell_volume 3353(6)
_cod_database_code 7040322
_shelx_shelxl_version_number 2014/7
_shelx_space_group_comment
;
The symmetry employed for this shelxl refinement is uniquely defined
by the following loop, which should always be used as a source of
symmetry information in preference to the above space-group names.
They are only intended as comments.
;
_shelx_estimated_absorpt_t_min 0.751
_shelx_estimated_absorpt_t_max 0.863

loop_
_space_group_symop_operation_xyz
'x, y, z'
'-x, -y, -z'

loop_
_atom_site_label
_atom_site_type_symbol
_atom_site_fract_x
_atom_site_fract_y
_atom_site_fract_z
_atom_site_U_iso_or_equiv
_atom_site_adp_type
_atom_site_occupancy
_atom_site_site_symmetry_order
_atom_site_calc_flag
_atom_site_refinement_flags_posn
_atom_site_refinement_flags_adp
_atom_site_refinement_flags_occupancy
_atom_site_disorder_assembly
_atom_site_disorder_group
F10 F 0.8829(8) 0.3775(7) 0.8097(5) 0.160(4) Uani 1 1 d . U . . .
Yb01 Yb 0.85914(4) 0.71593(5) 0.83471(2) 0.0945(3) Uani 1 1 d . . . . .
F1 F 0.4267(5) 0.6855(6) 0.9658(2) 0.098(2) Uani 1 1 d . . . . .
F8 F 1.1315(6) 0.3570(5) 0.7460(2) 0.0957(18) Uani 1 1 d . . . . .
F2 F 0.5435(6) 0.7887(5) 0.9751(2) 0.0890(17) Uani 1 1 d . . . . .
N6 N 0.5969(6) 0.7681(5) 0.5018(3) 0.0535(16) Uani 1 1 d . . . . .
N5 N 0.6275(6) 0.7160(5) 0.4609(3) 0.0560(16) Uani 1 1 d . . . . .
F17 F 0.7559(7) 0.8649(5) 1.0031(2) 0.098(2) Uani 1 1 d . . . . .
O3 O 0.8752(6) 0.7154(6) 0.7390(3) 0.095(2) Uani 1 1 d . . . . .
O6 O 0.8258(7) 0.8570(7) 0.8827(3) 0.091(2) Uani 1 1 d . . . . .
N2 N 0.3736(6) 0.5751(6) 0.5876(3) 0.0591(17) Uani 1 1 d . . . . .
F20 F 0.7835(7) 1.1024(5) 1.0272(3) 0.105(2) Uani 1 1 d . . . . .
O5 O 0.6764(6) 0.8241(6) 0.7997(3) 0.086(2) Uani 1 1 d . . . . .
O4 O 1.0113(6) 0.5707(7) 0.8183(2) 0.093(2) Uani 1 1 d . . . . .
N8 N 0.1018(7) 0.9638(6) 0.6530(4) 0.072(2) Uani 1 1 d . . . . .
N9 N 0.1519(8) 1.0327(7) 0.6656(4) 0.075(2) Uani 1 1 d . . . . .
N7 N -0.2610(7) 1.0590(6) 0.4760(4) 0.069(2) Uani 1 1 d . . . . .
O2 O 0.7438(8) 0.6798(7) 0.9112(3) 0.101(3) Uani 1 1 d . . . . .
C26 C 0.5501(8) 0.7535(7) 0.4113(3) 0.057(2) Uani 1 1 d . . . . .
O1 O 0.7384(7) 0.6114(7) 0.8090(3) 0.098(3) Uani 1 1 d . . . . .
N1 N 0.0609(7) 0.6591(6) 0.3924(3) 0.0671(19) Uani 1 1 d . . . . .
N3 N 0.3203(7) 0.5771(6) 0.6347(3) 0.0648(18) Uani 1 1 d . . . . .
F15 F 0.7789(10) 1.0734(6) 0.9140(3) 0.126(3) Uani 1 1 d . . . . .
F9 F 1.2179(9) 0.4102(6) 0.8132(4) 0.146(4) Uani 1 1 d . . . . .
C29 C 0.6763(7) 0.7312(7) 0.5512(3) 0.0535(19) Uani 1 1 d . . . . .
F4 F 0.7347(7) 0.6285(7) 1.0252(3) 0.139(3) Uani 1 1 d . . . . .
C25 C 0.5779(8) 0.6928(7) 0.3668(3) 0.058(2) Uani 1 1 d . . . . .
H25 H 0.6471 0.6321 0.3705 0.069 Uiso 1 1 calc R U . . .
C32 C 0.8240(8) 0.6756(7) 0.6505(3) 0.057(2) Uani 1 1 d . . . . .
N4 N 0.3283(8) 0.8342(7) 0.2615(3) 0.079(2) Uani 1 1 d . . . . .
C52 C 0.4781(9) 0.9408(8) 0.7746(4) 0.070(3) Uani 1 1 d . . . . .
C3 C 0.1362(8) 0.6340(6) 0.4409(4) 0.056(2) Uani 1 1 d . . . . .
C6 C 0.2896(8) 0.5896(6) 0.5404(4) 0.057(2) Uani 1 1 d . . . . .
C9 C 0.4074(8) 0.5689(6) 0.6808(3) 0.056(2) Uani 1 1 d . . . . .
C30 C 0.7689(8) 0.6368(7) 0.5582(3) 0.058(2) Uani 1 1 d . . . . .
H30 H 0.7817 0.5918 0.5295 0.069 Uiso 1 1 calc R U . . .
C36 C 0.9738(8) 0.5486(9) 0.7223(4) 0.070(3) Uani 1 1 d . . . . .
H36 H 0.9926 0.5000 0.6953 0.084 Uiso 1 1 calc R U . . .
C31 C 0.8417(8) 0.6100(7) 0.6077(3) 0.060(2) Uani 1 1 d . . . . .
H31 H 0.9049 0.5460 0.6127 0.072 Uiso 1 1 calc R U . . .
C55 C 0.5976(9) 0.9050(8) 0.8109(4) 0.067(2) Uani 1 1 d . . . . .
C33 C 0.7303(9) 0.7679(7) 0.6430(3) 0.062(2) Uani 1 1 d . . . . .
H33 H 0.7174 0.8133 0.6716 0.074 Uiso 1 1 calc R U . . .
C43 C -0.1762(8) 1.0393(7) 0.5206(4) 0.067(2) Uani 1 1 d . . . . .
C23 C 0.4027(8) 0.8073(8) 0.3104(3) 0.063(2) Uani 1 1 d . . . . .
C34 C 0.6562(9) 0.7943(8) 0.5947(4) 0.066(2) Uani 1 1 d . . . . .
H34 H 0.5898 0.8567 0.5908 0.079 Uiso 1 1 calc R U . . .
C44 C -0.1187(9) 1.1128(8) 0.5366(4) 0.070(2) Uani 1 1 d . . . . .
H44 H -0.1413 1.1792 0.5167 0.084 Uiso 1 1 calc R U . . .
C5 C 0.3441(8) 0.5984(7) 0.4874(4) 0.059(2) Uani 1 1 d . . . . .
H5 H 0.4344 0.5894 0.4849 0.071 Uiso 1 1 calc R U . . .
C24 C 0.5061(9) 0.7196(8) 0.3172(4) 0.068(2) Uani 1 1 d . . . . .
H24 H 0.5276 0.6775 0.2871 0.082 Uiso 1 1 calc R U . . .
C4 C 0.2708(8) 0.6198(7) 0.4388(4) 0.062(2) Uani 1 1 d . . . . .
H4 H 0.3108 0.6253 0.4033 0.074 Uiso 1 1 calc R U . . .
C27 C 0.4481(8) 0.8410(8) 0.4054(4) 0.067(2) Uani 1 1 d . . . . .
H27 H 0.4274 0.8830 0.4356 0.081 Uiso 1 1 calc R U . . .
C14 C 0.5374(8) 0.5592(7) 0.6769(4) 0.063(2) Uani 1 1 d . . . . .
H14 H 0.5780 0.5494 0.6414 0.076 Uiso 1 1 calc R U . . .
C45 C -0.0305(9) 1.0911(8) 0.5802(5) 0.071(3) Uani 1 1 d . . . . .
H45 H 0.0070 1.1426 0.5901 0.086 Uiso 1 1 calc R U . . .
F5 F 0.4073(9) 0.6881(12) 1.0729(3) 0.203(6) Uani 1 1 d . . . . .
C28 C 0.3779(8) 0.8666(8) 0.3568(4) 0.067(2) Uani 1 1 d . . . . .
H28 H 0.3087 0.9273 0.3536 0.081 Uiso 1 1 calc R U . . .
C8 C 0.0828(8) 0.6209(7) 0.4946(4) 0.065(2) Uani 1 1 d . . . . .
H8 H -0.0066 0.6263 0.4975 0.078 Uiso 1 1 calc R U . . .
C46 C 0.0050(9) 0.9949(8) 0.6104(4) 0.071(3) Uani 1 1 d . . . . .
F19 F 0.8701(10) 0.9640(7) 1.0715(4) 0.168(4) Uani 1 1 d . . . . .
F16 F 0.6071(7) 1.0465(12) 0.9576(6) 0.276(10) Uani 1 1 d D U . . .
C7 C 0.1578(8) 0.6008(7) 0.5426(4) 0.064(2) Uani 1 1 d . . . . .
H7 H 0.1189 0.5943 0.5783 0.077 Uiso 1 1 calc R U . . .
C56 C 0.6172(11) 0.9587(8) 0.8563(4) 0.076(3) Uani 1 1 d . . . . .
H56 H 0.5499 1.0155 0.8655 0.092 Uiso 1 1 calc R U . . .
C37 C 1.0242(8) 0.5205(9) 0.7760(4) 0.072(3) Uani 1 1 d . . . . .
C42 C -0.3185(10) 0.9837(8) 0.4589(5) 0.081(3) Uani 1 1 d . . . . .
H42A H -0.2508 0.9231 0.4507 0.121 Uiso 1 1 calc R U . . .
H42B H -0.3721 1.0117 0.4250 0.121 Uiso 1 1 calc R U . . .
H42C H -0.3720 0.9648 0.4895 0.121 Uiso 1 1 calc R U . . .
C47 C -0.0545(9) 0.9234(8) 0.5960(5) 0.079(3) Uani 1 1 d . . . . .
H47 H -0.0335 0.8579 0.6169 0.095 Uiso 1 1 calc R U . . .
C35 C 0.8952(9) 0.6472(10) 0.7062(4) 0.080(3) Uani 1 1 d . . . . .
C57 C 0.7277(14) 0.9323(10) 0.8870(4) 0.085(4) Uani 1 1 d . . . . .
C12 C 0.5538(9) 0.5763(7) 0.7765(4) 0.068(2) Uani 1 1 d . . . . .
F6 F 0.5618(12) 0.7397(9) 1.0885(3) 0.171(4) Uani 1 1 d . . . . .
C1AA C -0.0767(8) 0.6722(8) 0.3954(4) 0.071(2) Uani 1 1 d . . . . .
H1AA H -0.0932 0.6081 0.4114 0.107 Uiso 1 1 calc R U . . .
H1AB H -0.1150 0.6908 0.3572 0.107 Uiso 1 1 calc R U . . .
H1AC H -0.1151 0.7265 0.4194 0.107 Uiso 1 1 calc R U . . .
C2AA C 0.1140(10) 0.6860(9) 0.3388(4) 0.078(3) Uani 1 1 d . . . . .
H2AA H 0.1567 0.7398 0.3429 0.116 Uiso 1 1 calc R U . . .
H2AB H 0.0445 0.7107 0.3103 0.116 Uiso 1 1 calc R U . . .
H2AC H 0.1768 0.6257 0.3268 0.116 Uiso 1 1 calc R U . . .
C49 C 0.2617(9) 0.9960(8) 0.7027(4) 0.068(2) Uani 1 1 d . . . . .
F3 F 0.6191(10) 0.5286(7) 1.0086(4) 0.161(4) Uani 1 1 d . . . . .
C48 C -0.1424(9) 0.9435(8) 0.5526(5) 0.078(3) Uani 1 1 d . . . . .
H48 H -0.1814 0.8921 0.5440 0.093 Uiso 1 1 calc R U . . .
O8 O 1.0135(9) 0.7982(11) 0.8006(4) 0.157(5) Uani 1 1 d . . . . .
H8A H 0.9588 0.8291 0.7754 0.32(15) Uiso 1 1 calc R . . . .
C54 C 0.3390(9) 0.8976(8) 0.7072(4) 0.073(3) Uani 1 1 d . . . . .
H54 H 0.3180 0.8481 0.6866 0.088 Uiso 1 1 calc R U . . .
C13 C 0.6091(9) 0.5633(8) 0.7231(4) 0.073(3) Uani 1 1 d . . . . .
H13 H 0.6985 0.5572 0.7191 0.087 Uiso 1 1 calc R U . . .
F21 F 0.6741(10) 1.0163(8) 1.0679(4) 0.169(4) Uani 1 1 d . . . . .
C53 C 0.4478(9) 0.8703(8) 0.7420(4) 0.074(3) Uani 1 1 d . . . . .
H53 H 0.5028 0.8027 0.7438 0.088 Uiso 1 1 calc R U . . .
C10 C 0.3527(10) 0.5746(9) 0.7341(4) 0.079(3) Uani 1 1 d . . . . .
H10 H 0.2647 0.5757 0.7385 0.095 Uiso 1 1 calc R U . . .
C41 C -0.2988(10) 1.1609(8) 0.4457(5) 0.080(3) Uani 1 1 d . . . . .
H41A H -0.3393 1.2108 0.4719 0.120 Uiso 1 1 calc R U . . .
H41B H -0.3601 1.1625 0.4152 0.120 Uiso 1 1 calc R U . . .
H41C H -0.2224 1.1780 0.4295 0.120 Uiso 1 1 calc R U . . .
C60 C 0.7728(10) 1.0113(9) 1.0398(4) 0.074(3) Uani 1 1 d . . . . .
C22 C 0.2193(10) 0.9219(10) 0.2568(4) 0.097(4) Uani 1 1 d . . . . .
H22A H 0.1612 0.9165 0.2882 0.146 Uiso 1 1 calc R U . . .
H22B H 0.1738 0.9255 0.2209 0.146 Uiso 1 1 calc R U . . .
H22C H 0.2483 0.9837 0.2580 0.146 Uiso 1 1 calc R U . . .
C38 C 1.1039(13) 0.4108(12) 0.7909(4) 0.099(4) Uani 1 1 d . . . . .
C11 C 0.4257(11) 0.5786(9) 0.7805(4) 0.085(3) Uani 1 1 d . . . . .
H11 H 0.3863 0.5832 0.8164 0.102 Uiso 1 1 calc R U . . .
O7 O 1.0030(14) 0.7112(12) 0.9092(6) 0.072(4) Uani 0.5 1 d . . P A 1
C15 C 0.6316(11) 0.6003(8) 0.8213(4) 0.077(3) Uani 1 1 d . . . . .
C21 C 0.3560(12) 0.7686(11) 0.2159(4) 0.102(4) Uani 1 1 d . . . . .
H21A H 0.4454 0.7599 0.2043 0.153 Uiso 1 1 calc R U . . .
H21B H 0.2979 0.7998 0.1837 0.153 Uiso 1 1 calc R U . . .
H21C H 0.3432 0.7017 0.2290 0.153 Uiso 1 1 calc R U . . .
C51 C 0.3997(12) 1.0403(10) 0.7692(5) 0.091(3) Uani 1 1 d . . . . .
H51 H 0.4185 1.0897 0.7906 0.110 Uiso 1 1 calc R U . . .
C50 C 0.2941(11) 1.0680(8) 0.7325(5) 0.085(3) Uani 1 1 d . . . . .
H50 H 0.2432 1.1370 0.7279 0.102 Uiso 1 1 calc R U . . .
F7 F 0.5767(12) 0.5954(10) 1.1149(6) 0.196(5) Uani 1 1 d . . . . .
C63 C 1.0830(11) 0.8726(17) 0.8211(5) 0.155(8) Uani 1 1 d . . . . .
H63A H 1.0879 0.9260 0.7904 0.186 Uiso 1 1 calc R U . . .
H63B H 1.0384 0.9058 0.8536 0.186 Uiso 1 1 calc R U . . .
C59 C 0.7748(16) 0.9506(10) 0.9893(5) 0.109(5) Uani 1 1 d . . . . .
C20 C 0.5236(16) 0.656(2) 1.0727(5) 0.159(9) Uani 1 1 d . . . . .
C18 C 0.5454(11) 0.6952(11) 0.9732(6) 0.104(4) Uani 1 1 d . U . . .
C16 C 0.5778(16) 0.6182(12) 0.8754(5) 0.129(6) Uani 1 1 d . . . . .
H16 H 0.4980 0.6038 0.8840 0.155 Uiso 1 1 calc R U . . .
C58 C 0.7332(13) 1.0058(11) 0.9333(4) 0.118(6) Uani 1 1 d D . . . .
C17 C 0.6370(18) 0.6551(12) 0.9152(5) 0.128(6) Uani 1 1 d . . . . .
C19 C 0.6019(16) 0.6339(14) 1.0189(8) 0.133(5) Uani 1 1 d . U . . .
F18 F 0.9199(7) 0.9310(8) 0.9677(6) 0.215(7) Uani 1 1 d . U . . .
F11 F 1.041(2) 0.3841(10) 0.8831(3) 0.311(11) Uani 1 1 d . U . . .
C64 C 1.2094(15) 0.8084(15) 0.8375(6) 0.146(6) Uani 1 1 d . . . . .
H64A H 1.2015 0.7520 0.8650 0.219 Uiso 1 1 calc R U . . .
H64B H 1.2586 0.8488 0.8547 0.219 Uiso 1 1 calc R U . . .
H64C H 1.2542 0.7807 0.8041 0.219 Uiso 1 1 calc R U . . .
O9 O 0.1151(12) 0.7545(9) 0.6955(5) 0.137(3) Uani 1 1 d G . . . .
H9A H 0.1546 0.7743 0.6673 0.206 Uiso 1 1 d G U . . .
H9B H 0.0957 0.8010 0.7179 0.206 Uiso 1 1 d G U . . .
F12 F 0.9606(10) 0.2280(6) 0.8777(3) 0.140(3) Uani 1 1 d . . . . .
F13 F 1.0177(16) 0.2186(9) 0.7940(4) 0.210(6) Uani 1 1 d . . . . .
C40 C 1.050(2) 0.2522(17) 0.8389(8) 0.219(10) Uani 1 1 d D U . . .
C39 C 1.026(3) 0.3597(16) 0.8312(6) 0.201(9) Uani 1 1 d D U . . .
F14 F 1.1845(11) 0.2293(7) 0.8494(5) 0.180(5) Uani 1 1 d D U . . .
O7A O 1.0049(17) 0.632(2) 0.9146(8) 0.100(7) Uani 0.5 1 d . . P A 2
C1A C 1.098(3) 0.691(3) 0.9890(14) 0.102(11) Uani 0.5 1 d . . P A 2
H1AD H 1.1872 0.6511 0.9845 0.154 Uiso 0.5 1 calc R U P A 2
H1AE H 1.0841 0.7047 1.0287 0.154 Uiso 0.5 1 calc R U P A 2
H1AF H 1.0820 0.7563 0.9650 0.154 Uiso 0.5 1 calc R U P A 2
C2A C 1.016(2) 0.6382(19) 0.9735(11) 0.084(6) Uani 0.5 1 d . . P A 2
H2AD H 0.9293 0.6703 0.9877 0.100 Uiso 0.5 1 calc R U P A 2
H2AE H 1.0446 0.5678 0.9927 0.100 Uiso 0.5 1 calc R U P A 2
C0AA C 1.073(3) 0.6146(18) 0.9386(10) 0.087(8) Uani 0.5 1 d . . P A 1
H0AA H 1.1489 0.5829 0.9162 0.104 Uiso 0.5 1 calc R U P A 1
H0AB H 1.0174 0.5678 0.9429 0.104 Uiso 0.5 1 calc R U P A 1
C3AA C 1.118(3) 0.631(2) 0.9968(12) 0.093(10) Uani 0.5 1 d . . P A 1
H3AA H 1.1436 0.6949 0.9943 0.140 Uiso 0.5 1 calc R U P A 1
H3AB H 1.1924 0.5737 1.0098 0.140 Uiso 0.5 1 calc R U P A 1
H3AC H 1.0481 0.6344 1.0237 0.140 Uiso 0.5 1 calc R U P A 1

loop_
_atom_site_aniso_label
_atom_site_aniso_U_11
_atom_site_aniso_U_22
_atom_site_aniso_U_33
_atom_site_aniso_U_23
_atom_site_aniso_U_13
_atom_site_aniso_U_12
F10 0.091(5) 0.127(7) 0.259(12) -0.016(7) -0.021(7) -0.025(5)
Yb01 0.0502(2) 0.1784(6) 0.0635(3) -0.0656(3) 0.00202(17) -0.0263(3)
F1 0.053(3) 0.178(6) 0.074(3) -0.047(4) 0.009(3) -0.039(4)
F8 0.098(4) 0.115(5) 0.068(4) 0.006(3) -0.008(3) -0.022(4)
F2 0.090(4) 0.106(5) 0.072(3) -0.024(3) 0.015(3) -0.023(4)
N6 0.053(4) 0.061(4) 0.047(3) -0.008(3) 0.003(3) -0.016(3)
N5 0.051(4) 0.075(5) 0.047(3) -0.017(3) 0.005(3) -0.022(3)
F17 0.144(6) 0.099(5) 0.070(4) -0.019(3) -0.002(4) -0.063(4)
O3 0.069(4) 0.149(7) 0.056(4) -0.055(4) -0.007(3) 0.003(4)
O6 0.074(4) 0.162(8) 0.068(4) -0.056(5) 0.015(3) -0.066(5)
N2 0.052(4) 0.074(5) 0.057(4) -0.017(3) 0.009(3) -0.024(4)
F20 0.143(6) 0.089(5) 0.093(4) -0.043(4) -0.010(4) -0.038(4)
O5 0.058(4) 0.130(6) 0.076(4) -0.060(4) -0.003(3) -0.018(4)
O4 0.058(4) 0.172(7) 0.044(3) -0.029(4) -0.002(3) -0.016(4)
N8 0.055(4) 0.078(5) 0.090(6) -0.027(4) 0.019(4) -0.022(4)
N9 0.062(5) 0.083(6) 0.080(5) -0.021(4) 0.012(4) -0.016(4)
N7 0.061(4) 0.061(5) 0.085(5) -0.022(4) 0.010(4) -0.014(4)
O2 0.104(6) 0.160(8) 0.060(4) -0.045(4) 0.008(4) -0.057(6)
C26 0.051(4) 0.081(6) 0.048(4) -0.011(4) 0.005(3) -0.033(4)
O1 0.066(4) 0.150(7) 0.083(5) -0.071(5) -0.001(4) -0.018(4)
N1 0.048(4) 0.088(6) 0.068(5) -0.007(4) 0.005(3) -0.024(4)
N3 0.053(4) 0.077(5) 0.071(5) -0.009(4) 0.004(3) -0.027(4)
F15 0.212(9) 0.114(5) 0.076(4) -0.023(4) -0.007(5) -0.082(6)
F9 0.150(7) 0.098(5) 0.181(8) 0.017(5) -0.111(6) -0.027(5)
C29 0.047(4) 0.069(6) 0.047(4) -0.015(4) 0.004(3) -0.017(4)
F4 0.101(5) 0.198(8) 0.120(6) 0.026(5) -0.063(5) -0.057(5)
C25 0.058(5) 0.057(5) 0.059(5) -0.012(4) 0.003(4) -0.016(4)
C32 0.052(4) 0.082(6) 0.043(4) -0.016(4) 0.005(3) -0.028(5)
N4 0.070(5) 0.119(7) 0.049(4) -0.007(4) -0.003(4) -0.027(5)
C52 0.064(5) 0.098(8) 0.061(5) -0.038(5) 0.022(4) -0.035(5)
C3 0.051(4) 0.045(5) 0.072(5) -0.008(4) 0.004(4) -0.015(4)
C6 0.046(4) 0.056(5) 0.071(5) -0.010(4) 0.003(4) -0.016(4)
C9 0.055(5) 0.057(5) 0.060(5) -0.014(4) 0.007(4) -0.019(4)
C30 0.051(4) 0.085(6) 0.044(4) -0.019(4) 0.006(3) -0.026(5)
C36 0.052(5) 0.112(8) 0.050(5) -0.023(5) 0.002(4) -0.025(5)
C31 0.050(4) 0.086(6) 0.049(4) -0.019(4) 0.007(3) -0.021(4)
C55 0.075(6) 0.081(7) 0.058(5) -0.018(5) 0.011(4) -0.042(5)
C33 0.068(5) 0.070(6) 0.053(5) -0.025(4) 0.008(4) -0.020(5)
C43 0.048(5) 0.064(6) 0.088(6) -0.024(5) 0.024(5) -0.009(4)
C23 0.057(5) 0.091(7) 0.048(4) -0.006(4) 0.006(4) -0.034(5)
C34 0.065(5) 0.082(6) 0.056(5) -0.022(4) 0.007(4) -0.024(5)
C44 0.061(5) 0.067(6) 0.086(6) -0.026(5) 0.016(5) -0.017(5)
C5 0.041(4) 0.069(6) 0.073(5) -0.017(4) 0.009(4) -0.020(4)
C24 0.067(6) 0.095(7) 0.051(5) -0.028(5) 0.003(4) -0.028(5)
C4 0.049(4) 0.077(6) 0.063(5) -0.012(4) 0.007(4) -0.022(4)
C27 0.056(5) 0.091(7) 0.056(5) -0.025(5) 0.012(4) -0.017(5)
C14 0.057(5) 0.079(6) 0.061(5) -0.028(4) 0.008(4) -0.025(5)
C45 0.054(5) 0.065(7) 0.098(7) -0.029(6) 0.015(5) -0.014(5)
F5 0.094(6) 0.443(19) 0.063(4) -0.010(7) 0.021(4) -0.063(9)
C28 0.053(5) 0.083(7) 0.058(5) -0.004(5) 0.005(4) -0.008(5)
C8 0.042(4) 0.094(7) 0.067(5) -0.011(5) 0.007(4) -0.031(4)
C46 0.051(5) 0.072(7) 0.085(6) -0.015(5) 0.010(5) -0.008(5)
F19 0.181(9) 0.126(6) 0.191(9) -0.031(6) -0.124(8) -0.017(6)
F16 0.060(4) 0.414(18) 0.366(17) -0.348(16) -0.023(7) 0.023(7)
C7 0.048(4) 0.085(6) 0.069(5) -0.017(5) 0.011(4) -0.030(4)
C56 0.109(8) 0.090(7) 0.050(5) -0.020(5) 0.006(5) -0.054(6)
C37 0.048(5) 0.120(9) 0.046(5) -0.010(5) 0.000(4) -0.020(5)
C42 0.064(6) 0.092(7) 0.093(7) -0.026(6) 0.006(5) -0.025(5)
C47 0.057(5) 0.083(7) 0.100(8) -0.018(6) 0.017(5) -0.023(5)
C35 0.046(5) 0.142(10) 0.059(5) -0.041(6) 0.011(4) -0.029(6)
C57 0.138(11) 0.109(9) 0.043(5) -0.025(5) 0.022(6) -0.090(9)
C12 0.075(6) 0.077(6) 0.062(5) -0.024(5) 0.008(4) -0.031(5)
F6 0.223(11) 0.237(12) 0.068(5) -0.034(6) 0.009(6) -0.081(9)
C1AA 0.052(5) 0.091(7) 0.070(6) -0.007(5) -0.001(4) -0.019(5)
C2AA 0.072(6) 0.106(8) 0.061(5) -0.010(5) 0.001(5) -0.034(6)
C49 0.060(5) 0.072(7) 0.074(6) -0.018(5) 0.013(4) -0.021(5)
F3 0.159(8) 0.133(7) 0.191(9) 0.060(7) -0.090(7) -0.065(6)
C48 0.055(5) 0.075(7) 0.108(8) -0.024(6) 0.011(5) -0.022(5)
O8 0.085(5) 0.361(16) 0.073(5) -0.092(7) 0.025(4) -0.118(8)
C54 0.066(6) 0.085(7) 0.076(6) -0.030(5) 0.002(5) -0.024(5)
C13 0.056(5) 0.100(7) 0.071(6) -0.039(5) 0.012(4) -0.026(5)
F21 0.177(9) 0.203(9) 0.173(8) -0.104(7) 0.105(8) -0.100(8)
C53 0.067(6) 0.092(7) 0.072(6) -0.033(5) 0.007(5) -0.030(5)
C10 0.067(6) 0.111(8) 0.074(6) -0.030(6) 0.017(5) -0.043(6)
C41 0.067(6) 0.080(8) 0.094(7) -0.029(6) 0.018(5) -0.014(5)
C60 0.084(7) 0.087(8) 0.056(5) -0.025(5) -0.010(5) -0.024(6)
C22 0.065(6) 0.149(11) 0.065(6) 0.002(7) -0.010(5) -0.012(7)
C38 0.119(10) 0.160(12) 0.042(5) -0.004(6) -0.010(5) -0.081(10)
C11 0.098(8) 0.109(8) 0.067(6) -0.026(6) 0.028(5) -0.057(7)
O7 0.074(9) 0.077(10) 0.066(8) -0.032(8) -0.016(6) -0.015(8)
C15 0.087(7) 0.091(7) 0.060(5) -0.026(5) -0.004(5) -0.027(6)
C21 0.106(9) 0.148(11) 0.055(6) -0.014(6) -0.019(6) -0.038(8)
C51 0.094(8) 0.111(9) 0.090(7) -0.054(7) 0.023(6) -0.048(7)
C50 0.083(7) 0.073(7) 0.106(8) -0.027(6) -0.001(6) -0.028(6)
F7 0.161(10) 0.233(13) 0.169(10) 0.044(9) 0.002(8) -0.036(9)
C63 0.066(7) 0.36(3) 0.074(7) -0.088(11) 0.020(6) -0.094(12)
C59 0.183(15) 0.099(9) 0.065(6) -0.025(6) -0.018(7) -0.065(10)
C20 0.091(10) 0.34(3) 0.049(7) -0.064(12) 0.006(6) -0.039(14)
C18 0.061(6) 0.113(10) 0.142(10) -0.050(8) -0.025(6) -0.018(6)
C16 0.189(15) 0.196(15) 0.061(6) -0.049(8) 0.025(8) -0.141(13)
C58 0.194(15) 0.160(13) 0.057(6) -0.024(7) -0.001(7) -0.138(13)
C17 0.196(16) 0.179(14) 0.062(7) -0.039(8) 0.028(8) -0.133(13)
C19 0.128(12) 0.143(14) 0.147(13) 0.001(9) -0.035(9) -0.075(11)
F18 0.056(4) 0.224(10) 0.389(17) -0.232(12) -0.003(6) -0.009(5)
F11 0.73(3) 0.275(13) 0.066(5) -0.068(7) 0.117(11) -0.350(19)
C64 0.120(12) 0.24(2) 0.097(10) -0.042(11) 0.013(9) -0.077(13)
O9 0.116(8) 0.181(10) 0.113(8) -0.022(7) 0.027(6) -0.034(7)
F12 0.203(9) 0.123(6) 0.099(5) 0.008(5) 0.028(6) -0.060(6)
F13 0.396(19) 0.181(9) 0.107(7) -0.049(6) 0.052(9) -0.162(12)
C40 0.41(3) 0.21(2) 0.084(11) -0.026(13) 0.002(17) -0.17(2)
C39 0.40(3) 0.203(17) 0.071(8) -0.057(10) 0.049(13) -0.195(19)
F14 0.165(9) 0.116(7) 0.246(13) 0.007(7) -0.106(9) -0.020(6)
O7A 0.069(10) 0.18(2) 0.061(10) -0.044(13) -0.007(7) -0.035(13)
C1A 0.075(17) 0.12(3) 0.080(17) -0.01(2) -0.040(13) 0.03(2)
C2A 0.076(14) 0.085(16) 0.084(16) 0.021(13) -0.033(13) -0.022(12)
C0AA 0.13(2) 0.066(15) 0.042(11) 0.012(10) -0.012(13) 0.013(15)
C3AA 0.10(2) 0.08(2) 0.065(14) -0.005(16) -0.029(13) 0.038(17)

loop_
_atom_type_symbol
_atom_type_description
_atom_type_scat_dispersion_real
_atom_type_scat_dispersion_imag
_atom_type_scat_source
C C 0.0033 0.0016 'International Tables Vol C Tables 4.2.6.8 and 6.1.1.4'
H H 0.0000 0.0000 'International Tables Vol C Tables 4.2.6.8 and 6.1.1.4'
N N 0.0061 0.0033 'International Tables Vol C Tables 4.2.6.8 and 6.1.1.4'
O O 0.0106 0.0060 'International Tables Vol C Tables 4.2.6.8 and 6.1.1.4'
F F 0.0171 0.0103 'International Tables Vol C Tables 4.2.6.8 and 6.1.1.4'
Yb Yb -0.3850 5.5486 'International Tables Vol C Tables 4.2.6.8 and 6.1.1.4'

loop_
_geom_angle_atom_site_label_1
_geom_angle_atom_site_label_2
_geom_angle_atom_site_label_3
_geom_angle
_geom_angle_publ_flag
O5 Yb01 O4 142.6(2) y
O5 Yb01 O2 87.1(3) ?
O4 Yb01 O2 108.3(3) y
O5 Yb01 O3 74.9(3) ?
O4 Yb01 O3 73.1(3) ?
O2 Yb01 O3 144.3(3) ?
O5 Yb01 O6 73.8(3) ?
O4 Yb01 O6 142.1(3) ?
O2 Yb01 O6 76.2(3) ?
O3 Yb01 O6 125.4(3) y
O5 Yb01 O1 75.8(3) ?
O4 Yb01 O1 77.0(3) ?
O2 Yb01 O1 72.0(3) ?
O3 Yb01 O1 73.7(3) ?
O6 Yb01 O1 136.6(2) y
O5 Yb01 O8 102.1(4) y
O4 Yb01 O8 84.4(4) ?
O2 Yb01 O8 145.7(3) y
O3 Yb01 O8 69.4(3) y
O6 Yb01 O8 74.9(3) ?
O1 Yb01 O8 142.2(3) ?
O5 Yb01 O7 135.7(4) ?
O4 Yb01 O7 81.4(4) ?
O2 Yb01 O7 78.8(4) ?
O3 Yb01 O7 134.9(4) ?
O6 Yb01 O7 62.2(4) ?
O1 Yb01 O7 135.6(5) y
O8 Yb01 O7 71.6(5) ?
O5 Yb01 O7A 151.3(5) ?
O4 Yb01 O7A 63.9(5) ?
O2 Yb01 O7A 69.8(5) ?
O3 Yb01 O7A 133.6(4) ?
O6 Yb01 O7A 84.2(6) ?
O1 Yb01 O7A 110.8(7) ?
O8 Yb01 O7A 89.2(6) ?
N5 N6 C29 114.8(7) ?
N6 N5 C26 115.0(7) ?
C35 O3 Yb01 134.1(8) ?
C57 O6 Yb01 132.3(6) ?
N3 N2 C6 115.1(7) ?
C55 O5 Yb01 139.1(6) ?
C37 O4 Yb01 129.3(6) ?
N9 N8 C46 115.3(9) ?
N8 N9 C49 114.1(8) ?
C43 N7 C42 122.3(9) ?
C43 N7 C41 119.6(8) ?
C42 N7 C41 118.2(9) ?
C17 O2 Yb01 131.8(7) ?
C27 C26 C25 119.0(8) ?
C27 C26 N5 125.4(7) ?
C25 C26 N5 115.5(8) ?
C15 O1 Yb01 135.1(6) ?
C3 N1 C2AA 120.8(7) ?
C3 N1 C1AA 120.4(7) ?
C2AA N1 C1AA 118.3(8) ?
N2 N3 C9 113.1(7) ?
C34 C29 C30 119.5(8) ?
C34 C29 N6 116.3(8) ?
C30 C29 N6 124.2(7) ?
C24 C25 C26 120.7(8) ?
C24 C25 H25 119.6 ?
C26 C25 H25 119.6 ?
C33 C32 C31 118.8(8) ?
C33 C32 C35 118.1(8) ?
C31 C32 C35 123.0(9) ?
C23 N4 C22 120.9(9) ?
C23 N4 C21 119.4(9) ?
C22 N4 C21 119.6(9) ?
C51 C52 C53 118.2(10) ?
C51 C52 C55 124.1(8) ?
C53 C52 C55 117.6(9) ?
N1 C3 C8 121.7(7) ?
N1 C3 C4 121.2(8) ?
C8 C3 C4 117.1(8) ?
C7 C6 C5 117.8(8) ?
C7 C6 N2 125.8(8) ?
C5 C6 N2 116.3(7) ?
C14 C9 C10 118.2(8) ?
C14 C9 N3 126.1(8) ?
C10 C9 N3 115.8(8) ?
C31 C30 C29 119.0(8) ?
C31 C30 H30 120.5 ?
C29 C30 H30 120.5 ?
C37 C36 C35 121.7(9) ?
C37 C36 H36 119.2 ?
C35 C36 H36 119.2 ?
C30 C31 C32 121.2(9) ?
C30 C31 H31 119.4 ?
C32 C31 H31 119.4 ?
O5 C55 C56 122.3(10) ?
O5 C55 C52 116.3(8) ?
C56 C55 C52 121.3(10) ?
C34 C33 C32 120.5(8) ?
C34 C33 H33 119.8 ?
C32 C33 H33 119.8 ?
N7 C43 C44 122.0(10) ?
N7 C43 C48 121.1(9) ?
C44 C43 C48 116.8(10) ?
N4 C23 C24 122.2(8) ?
N4 C23 C28 121.8(9) ?
C24 C23 C28 116.0(8) ?
C33 C34 C29 121.0(9) ?
C33 C34 H34 119.5 ?
C29 C34 H34 119.5 ?
C45 C44 C43 121.5(10) ?
C45 C44 H44 119.3 ?
C43 C44 H44 119.3 ?
C4 C5 C6 121.6(7) ?
C4 C5 H5 119.2 ?
C6 C5 H5 119.2 ?
C25 C24 C23 121.3(8) ?
C25 C24 H24 119.3 ?
C23 C24 H24 119.3 ?
C5 C4 C3 120.8(8) ?
C5 C4 H4 119.6 ?
C3 C4 H4 119.6 ?
C28 C27 C26 120.0(8) ?
C28 C27 H27 120.0 ?
C26 C27 H27 120.0 ?
C13 C14 C9 121.1(8) ?
C13 C14 H14 119.5 ?
C9 C14 H14 119.5 ?
C44 C45 C46 121.0(9) ?
C44 C45 H45 119.5 ?
C46 C45 H45 119.5 ?
C27 C28 C23 123.0(9) ?
C27 C28 H28 118.5 ?
C23 C28 H28 118.5 ?
C7 C8 C3 121.0(7) ?
C7 C8 H8 119.5 ?
C3 C8 H8 119.5 ?
C47 C46 C45 117.7(10) ?
C47 C46 N8 117.6(10) ?
C45 C46 N8 124.6(9) ?
C8 C7 C6 121.7(8) ?
C8 C7 H7 119.2 ?
C6 C7 H7 119.2 ?
C57 C56 C55 122.5(11) ?
C57 C56 H56 118.8 ?
C55 C56 H56 118.8 ?
O4 C37 C36 130.2(11) ?
O4 C37 C38 111.3(8) ?
C36 C37 C38 118.5(9) ?
N7 C42 H42A 109.5 ?
N7 C42 H42B 109.5 ?
H42A C42 H42B 109.5 ?
N7 C42 H42C 109.5 ?
H42A C42 H42C 109.5 ?
H42B C42 H42C 109.5 ?
C48 C47 C46 122.1(11) ?
C48 C47 H47 118.9 ?
C46 C47 H47 118.9 ?
O3 C35 C36 121.4(9) ?
O3 C35 C32 115.9(10) ?
C36 C35 C32 122.7(8) ?
O6 C57 C56 128.0(9) ?
O6 C57 C58 117.5(11) ?
C56 C57 C58 114.5(12) ?
C11 C12 C13 116.6(9) ?
C11 C12 C15 125.2(9) ?
C13 C12 C15 117.6(9) ?
N1 C1AA H1AA 109.5 ?
N1 C1AA H1AB 109.5 ?
H1AA C1AA H1AB 109.5 ?
N1 C1AA H1AC 109.5 ?
H1AA C1AA H1AC 109.5 ?
H1AB C1AA H1AC 109.5 ?
N1 C2AA H2AA 109.5 ?
N1 C2AA H2AB 109.5 ?
H2AA C2AA H2AB 109.5 ?
N1 C2AA H2AC 109.5 ?
H2AA C2AA H2AC 109.5 ?
H2AB C2AA H2AC 109.5 ?
C54 C49 C50 119.5(10) ?
C54 C49 N9 124.0(8) ?
C50 C49 N9 116.3(9) ?
C47 C48 C43 120.8(10) ?
C47 C48 H48 119.6 ?
C43 C48 H48 119.6 ?
C63 O8 Yb01 137.6(6) ?
C63 O8 H8A 109.5 ?
Yb01 O8 H8A 86.5 ?
C49 C54 C53 120.0(9) ?
C49 C54 H54 120.0 ?
C53 C54 H54 120.0 ?
C14 C13 C12 121.5(8) ?
C14 C13 H13 119.3 ?
C12 C13 H13 119.3 ?
C54 C53 C52 121.1(10) ?
C54 C53 H53 119.5 ?
C52 C53 H53 119.5 ?
C11 C10 C9 120.2(9) ?
C11 C10 H10 119.9 ?
C9 C10 H10 119.9 ?
N7 C41 H41A 109.5 ?
N7 C41 H41B 109.5 ?
H41A C41 H41B 109.5 ?
N7 C41 H41C 109.5 ?
H41A C41 H41C 109.5 ?
H41B C41 H41C 109.5 ?
F21 C60 F19 108.0(11) ?
F21 C60 F20 108.6(10) ?
F19 C60 F20 106.4(9) ?
F21 C60 C59 111.5(10) ?
F19 C60 C59 107.4(10) ?
F20 C60 C59 114.6(9) ?
N4 C22 H22A 109.5 ?
N4 C22 H22B 109.5 ?
H22A C22 H22B 109.5 ?
N4 C22 H22C 109.5 ?
H22A C22 H22C 109.5 ?
H22B C22 H22C 109.5 ?
F8 C38 F9 105.9(11) ?
F8 C38 C39 108.1(10) ?
F9 C38 C39 112.6(13) ?
F8 C38 C37 113.5(8) ?
F9 C38 C37 109.6(10) ?
C39 C38 C37 107.2(14) ?
C10 C11 C12 122.2(9) ?
C10 C11 H11 118.9 ?
C12 C11 H11 118.9 ?
C0AA O7 Yb01 120.4(17) ?
O1 C15 C16 121.9(9) ?
O1 C15 C12 118.2(9) ?
C16 C15 C12 119.7(10) ?
N4 C21 H21A 109.5 ?
N4 C21 H21B 109.5 ?
H21A C21 H21B 109.5 ?
N4 C21 H21C 109.5 ?
H21A C21 H21C 109.5 ?
H21B C21 H21C 109.5 ?
C50 C51 C52 120.3(9) ?
C50 C51 H51 119.9 ?
C52 C51 H51 119.9 ?
C51 C50 C49 120.8(11) ?
C51 C50 H50 119.6 ?
C49 C50 H50 119.6 ?
C64 C63 O8 103.8(16) ?
C64 C63 H63A 111.0 ?
O8 C63 H63A 111.0 ?
C64 C63 H63B 111.0 ?
O8 C63 H63B 111.0 ?
H63A C63 H63B 109.0 ?
F17 C59 C58 120.8(9) ?
F17 C59 C60 112.5(10) ?
C58 C59 C60 119.1(11) ?
F17 C59 F18 107.2(12) ?
C58 C59 F18 87.4(11) ?
C60 C59 F18 103.6(9) ?
F5 C20 F7 117.0(17) ?
F5 C20 F6 101(2) ?
F7 C20 F6 94.9(12) ?
F5 C20 C19 123.9(12) ?
F7 C20 C19 111.5(18) ?
F6 C20 C19 100.8(15) ?
F2 C18 F1 111.2(10) ?
F2 C18 C19 113.4(12) ?
F1 C18 C19 109.8(14) ?
F2 C18 C17 106.1(12) ?
F1 C18 C17 108.9(9) ?
C19 C18 C17 107.3(13) ?
C17 C16 C15 122.1(12) ?
C17 C16 H16 119.0 ?
C15 C16 H16 119.0 ?
F15 C58 F16 111.7(15) ?
F15 C58 C59 120.9(10) ?
F16 C58 C59 87.4(11) ?
F15 C58 C57 110.3(9) ?
F16 C58 C57 111.9(9) ?
C59 C58 C57 112.8(11) ?
O2 C17 C16 127.8(12) ?
O2 C17 C18 115.2(9) ?
C16 C17 C18 115.9(13) ?
C18 C19 F4 113.3(13) ?
C18 C19 F3 109.0(13) ?
F4 C19 F3 96.9(13) ?
C18 C19 C20 112.5(17) ?
F4 C19 C20 114.3(13) ?
F3 C19 C20 109.5(16) ?
C63 C64 H64A 109.5 ?
C63 C64 H64B 109.5 ?
H64A C64 H64B 109.5 ?
C63 C64 H64C 109.5 ?
H64A C64 H64C 109.5 ?
H64B C64 H64C 109.5 ?
H9A O9 H9B 109.4 ?
F13 C40 F12 100.9(15) ?
F13 C40 C39 110.5(16) ?
F12 C40 C39 108.3(17) ?
F13 C40 F14 115.1(18) ?
F12 C40 F14 124.9(17) ?
C39 C40 F14 96.9(19) ?
F11 C39 C40 103.4(16) ?
F11 C39 C38 108.7(15) ?
C40 C39 C38 122(2) ?
F11 C39 F10 116(2) ?
C40 C39 F10 93.7(14) ?
C38 C39 F10 112.8(15) ?
C2A O7A Yb01 138.8(18) ?
C2A C1A H1AD 109.5 ?
C2A C1A H1AE 109.5 ?
H1AD C1A H1AE 109.5 ?
C2A C1A H1AF 109.5 ?
H1AD C1A H1AF 109.5 ?
H1AE C1A H1AF 109.5 ?
C1A C2A O7A 116(2) ?
C1A C2A H2AD 108.3 ?
O7A C2A H2AD 108.3 ?
C1A C2A H2AE 108.3 ?
O7A C2A H2AE 108.3 ?
H2AD C2A H2AE 107.4 ?
O7 C0AA C3AA 110(2) ?
O7 C0AA H0AA 109.6 ?
C3AA C0AA H0AA 109.6 ?
O7 C0AA H0AB 109.6 ?
C3AA C0AA H0AB 109.6 ?
H0AA C0AA H0AB 108.1 ?
C0AA C3AA H3AA 109.5 ?
C0AA C3AA H3AB 109.5 ?
H3AA C3AA H3AB 109.5 ?
C0AA C3AA H3AC 109.5 ?
H3AA C3AA H3AC 109.5 ?
H3AB C3AA H3AC 109.5 ?

loop_
_geom_bond_atom_site_label_1
_geom_bond_atom_site_label_2
_geom_bond_distance
_geom_bond_publ_flag
F10 C39 1.58(3) ?
Yb01 O5 2.229(8) y
Yb01 O4 2.271(8) y
Yb01 O2 2.279(8) y
Yb01 O3 2.280(6) y
Yb01 O6 2.281(8) y
Yb01 O1 2.304(8) y
Yb01 O8 2.344(9) y
Yb01 O7 2.352(13) y
Yb01 O7A 2.46(2) ?
F1 C18 1.338(12) ?
F8 C38 1.341(13) ?
F2 C18 1.278(14) ?
N6 N5 1.252(9) ?
N6 C29 1.427(10) ?
N5 C26 1.419(10) ?
F17 C59 1.254(13) ?
O3 C35 1.248(11) ?
O6 C57 1.272(15) ?
N2 N3 1.251(9) ?
N2 C6 1.413(11) ?
F20 C60 1.286(12) ?
O5 C55 1.249(11) ?
O4 C37 1.259(11) ?
N8 N9 1.266(11) ?
N8 C46 1.412(13) ?
N9 C49 1.429(13) ?
N7 C43 1.365(13) ?
N7 C42 1.429(12) ?
N7 C41 1.456(13) ?
O2 C17 1.285(15) ?
C26 C27 1.384(13) ?
C26 C25 1.390(11) ?
O1 C15 1.231(12) ?
N1 C3 1.376(11) ?
N1 C2AA 1.446(12) ?
N1 C1AA 1.448(11) ?
N3 C9 1.428(11) ?
F15 C58 1.209(12) ?
F9 C38 1.342(13) ?
C29 C34 1.390(11) ?
C29 C30 1.396(12) ?
F4 C19 1.423(16) ?
C25 C24 1.378(12) ?
C25 H25 0.9500 ?
C32 C33 1.382(12) ?
C32 C31 1.401(11) ?
C32 C35 1.499(12) ?
N4 C23 1.378(11) ?
N4 C22 1.428(14) ?
N4 C21 1.454(14) ?
C52 C51 1.387(16) ?
C52 C53 1.400(12) ?
C52 C55 1.497(14) ?
C3 C8 1.409(12) ?
C3 C4 1.413(11) ?
C6 C7 1.389(11) ?
C6 C5 1.394(12) ?
C9 C14 1.375(11) ?
C9 C10 1.392(12) ?
C30 C31 1.381(11) ?
C30 H30 0.9500 ?
C36 C37 1.368(12) ?
C36 C35 1.401(15) ?
C36 H36 0.9500 ?
C31 H31 0.9500 ?
C55 C56 1.412(12) ?
C33 C34 1.366(12) ?
C33 H33 0.9500 ?
C43 C44 1.398(13) ?
C43 C48 1.404(14) ?
C23 C24 1.395(13) ?
C23 C28 1.415(12) ?
C34 H34 0.9500 ?
C44 C45 1.369(14) ?
C44 H44 0.9500 ?
C5 C4 1.367(12) ?
C5 H5 0.9500 ?
C24 H24 0.9500 ?
C4 H4 0.9500 ?
C27 C28 1.351(12) ?
C27 H27 0.9500 ?
C14 C13 1.364(12) ?
C14 H14 0.9500 ?
C45 C46 1.389(14) ?
C45 H45 0.9500 ?
F5 C20 1.212(17) ?
C28 H28 0.9500 ?
C8 C7 1.366(12) ?
C8 H8 0.9500 ?
C46 C47 1.377(14) ?
F19 C60 1.279(12) ?
F16 C58 1.460(14) ?
C7 H7 0.9500 ?
C56 C57 1.348(16) ?
C56 H56 0.9500 ?
C37 C38 1.520(17) ?
C42 H42A 0.9800 ?
C42 H42B 0.9800 ?
C42 H42C 0.9800 ?
C47 C48 1.363(15) ?
C47 H47 0.9500 ?
C57 C58 1.575(13) ?
C12 C11 1.376(14) ?
C12 C13 1.403(12) ?
C12 C15 1.478(12) ?
F6 C20 1.41(3) ?
C1AA H1AA 0.9800 ?
C1AA H1AB 0.9800 ?
C1AA H1AC 0.9800 ?
C2AA H2AA 0.9800 ?
C2AA H2AB 0.9800 ?
C2AA H2AC 0.9800 ?
C49 C54 1.372(13) ?
C49 C50 1.387(13) ?
F3 C19 1.447(19) ?
C48 H48 0.9500 ?
O8 C63 1.534(17) ?
O8 H8A 0.8400 ?
C54 C53 1.386(13) ?
C54 H54 0.9500 ?
C13 H13 0.9500 ?
F21 C60 1.241(12) ?
C53 H53 0.9500 ?
C10 C11 1.374(14) ?
C10 H10 0.9500 ?
C41 H41A 0.9800 ?
C41 H41B 0.9800 ?
C41 H41C 0.9800 ?
C60 C59 1.523(13) ?
C22 H22A 0.9800 ?
C22 H22B 0.9800 ?
C22 H22C 0.9800 ?
C38 C39 1.51(2) ?
C11 H11 0.9500 ?
O7 C0AA 1.44(3) ?
C15 C16 1.422(15) ?
C21 H21A 0.9800 ?
C21 H21B 0.9800 ?
C21 H21C 0.9800 ?
C51 C50 1.385(16) ?
C51 H51 0.9500 ?
C50 H50 0.9500 ?
F7 C20 1.27(2) ?
C63 C64 1.44(2) ?
C63 H63A 0.9900 ?
C63 H63B 0.9900 ?
C59 C58 1.472(17) ?
C59 F18 1.603(18) ?
C20 C19 1.53(2) ?
C18 C19 1.34(2) ?
C18 C17 1.733(19) ?
C16 C17 1.357(15) ?
C16 H16 0.9500 ?
F11 C39 1.331(16) ?
C64 H64A 0.9800 ?
C64 H64B 0.9800 ?
C64 H64C 0.9800 ?
O9 H9A 0.8500 ?
O9 H9B 0.8503 ?
F12 C40 1.41(2) ?
F13 C40 1.292(19) ?
C40 C39 1.414(17) ?
C40 F14 1.417(18) ?
O7A C2A 1.42(3) ?
C1A C2A 1.36(4) ?
C1A H1AD 0.9800 ?
C1A H1AE 0.9800 ?
C1A H1AF 0.9800 ?
C2A H2AD 0.9900 ?
C2A H2AE 0.9900 ?
C0AA C3AA 1.53(4) ?
C0AA H0AA 0.9900 ?
C0AA H0AB 0.9900 ?
C3AA H3AA 0.9800 ?
C3AA H3AB 0.9800 ?
C3AA H3AC 0.9800 ?
